data_4340758
loop_
_publ_author_name
'Lin, Jian'
'Diefenbach, Kariem'
'Kikugawa, Naoki'
'Baumbach, Ryan E.'
'Albrecht-Schmitt, Thomas E'

_publ_section_title
;
 Dimensional and coordination number reductions in a large family of
 lanthanide tellurite sulfates.
;
_journal_issue 16
_journal_name_full 'Inorganic chemistry'
_journal_page_first 8555
_journal_page_last 8564
_journal_paper_doi 10.1021/ic501163x
_journal_volume 53
_journal_year 2014
_chemical_formula_moiety Ho2TeO3(SO4)2(H2O)2
_chemical_formula_sum 'Ho2 O13 S2 Te'
_chemical_formula_weight 729.58
_chemical_melting_point ?
_chemical_name_common 'Holmium tellurite sulfate'
_chemical_name_systematic
; 
 ? 
;
_space_group_IT_number 2
_symmetry_cell_setting triclinic
_symmetry_space_group_name_Hall '-P 1'
_symmetry_space_group_name_H-M 'P -1'
_atom_sites_solution_hydrogens none
_atom_sites_solution_primary direct
_atom_sites_solution_secondary difmap
_audit_creation_method SHELXL-97
_cell_angle_alpha 90.7190(10)
_cell_angle_beta 101.505(2)
_cell_angle_gamma 103.809(2)
_cell_formula_units_Z 2
_cell_length_a 5.3462(7)
_cell_length_b 8.2012(11)
_cell_length_c 12.3034(17)
_cell_measurement_reflns_used 2338
_cell_measurement_temperature 100(2)
_cell_measurement_theta_max 27.50
_cell_measurement_theta_min 1.69
_cell_volume 512.30(12)
_computing_cell_refinement 'smart saint'
_computing_data_collection smart
_computing_data_reduction SAINT
_computing_molecular_graphics 'SHELXP-97 (Sheldrick, 1997)'
_computing_publication_material 'SHELXCIF-97 (Sheldrick, 2000)'
_computing_structure_refinement 'SHELXL-97 (Sheldrick, 1997)'
_computing_structure_solution 'SHELXS-97 (Sheldrick, 1990)'
_diffrn_ambient_temperature 100(2)
_diffrn_detector_area_resol_mean 0
_diffrn_measured_fraction_theta_full 0.982
_diffrn_measured_fraction_theta_max 0.982
_diffrn_measurement_device_type 'BRUKER apex II'
_diffrn_measurement_method '0.5 wide w/ exposures'
_diffrn_radiation_monochromator 'Quazar optics'
_diffrn_radiation_source 'Imus microfocused'
_diffrn_radiation_type MoK\a
_diffrn_radiation_wavelength 0.71073
_diffrn_reflns_av_R_equivalents 0.0000
_diffrn_reflns_av_sigmaI/netI 0.0510
_diffrn_reflns_limit_h_max 6
_diffrn_reflns_limit_h_min -6
_diffrn_reflns_limit_k_max 10
_diffrn_reflns_limit_k_min -10
_diffrn_reflns_limit_l_max 15
_diffrn_reflns_limit_l_min 0
_diffrn_reflns_number 2297
_diffrn_reflns_theta_full 27.50
_diffrn_reflns_theta_max 27.50
_diffrn_reflns_theta_min 1.69
_exptl_absorpt_coefficient_mu 18.601
_exptl_absorpt_correction_T_max 0.928
_exptl_absorpt_correction_T_min 0.894
_exptl_absorpt_correction_type numerical
_exptl_absorpt_process_details SHELTXPREP
_exptl_crystal_colour pink
_exptl_crystal_density_diffrn 4.730
_exptl_crystal_density_meas ?
_exptl_crystal_density_method 'not measured'
_exptl_crystal_description Columnar
_exptl_crystal_F_000 644
_exptl_crystal_size_max 0.019
_exptl_crystal_size_mid 0.005
_exptl_crystal_size_min 0.004
_refine_diff_density_max 1.736
_refine_diff_density_min -1.951
_refine_diff_density_rms 0.309
_refine_ls_extinction_method none
_refine_ls_goodness_of_fit_ref 1.041
_refine_ls_hydrogen_treatment none
_refine_ls_matrix_type full
_refine_ls_number_parameters 163
_refine_ls_number_reflns 2297
_refine_ls_number_restraints 6
_refine_ls_restrained_S_all 1.040
_refine_ls_R_factor_all 0.0370
_refine_ls_R_factor_gt 0.0297
_refine_ls_shift/su_max 0.001
_refine_ls_shift/su_mean 0.000
_refine_ls_structure_factor_coef Fsqd
_refine_ls_weighting_details 'calc w=1/[\s^2^(Fo^2^)+(0.0198P)^2^+4.2071P] where P=(Fo^2^+2Fc^2^)/3'
_refine_ls_weighting_scheme calc
_refine_ls_wR_factor_gt 0.0681
_refine_ls_wR_factor_ref 0.0707
_reflns_number_gt 2020
_reflns_number_total 2297
_reflns_threshold_expression >2sigma(I)
_cod_data_source_file ic501163x_si_002.cif
_cod_data_source_block Ho3
_cod_depositor_comments
;
The following automatic conversions were performed:

'_chemical_melting_point' value 'N/A' was changed to '?' - the value
is undefined or not given.

'_symmetry_cell_setting' value
'Triclinic' changed to 'triclinic' according to
/usr/data/users/saulius/crontab/automatic-downloads/rss-feeds/ACS/lib/dictionaries/cif_core.dic
dictionary named 'cif_core.dic' version 2.4.2 from 2011-04-26.

Automatic conversion script
Id: cif_fix_values 2281 2013-09-26 08:29:07Z andrius 

 Adding full bibliography for 4340748--4340769.cif.

The following automatic conversions were performed:

'_exptl_crystal_density_meas' value 'N/A' was changed to '?' - the
value is perceived as not measured.

Automatic conversion script
Id: cif_fix_values 3008 2015-01-20 13:52:24Z robertas 
;
_cod_original_sg_symbol_H-M P-1
_cod_database_code 4340758

loop_
_symmetry_equiv_pos_as_xyz
'x, y, z'
'-x, -y, -z'

loop_
_atom_site_label
_atom_site_type_symbol
_atom_site_fract_x
_atom_site_fract_y
_atom_site_fract_z
_atom_site_U_iso_or_equiv
_atom_site_adp_type
_atom_site_occupancy
_atom_site_symmetry_multiplicity
_atom_site_calc_flag
_atom_site_refinement_flags
Ho1 Ho 0.15125(7) 0.02623(4) 0.37154(3) 0.00906(11) Uani 1 1 d .
Ho2 Ho 1.21771(7) 0.35609(5) 0.17188(3) 0.00912(11) Uani 1 1 d .
Te1 Te 0.78592(10) 0.29768(7) 0.39543(4) 0.01190(13) Uani 1 1 d .
S1 S 0.5496(4) -0.2712(2) 0.36422(16) 0.0094(4) Uani 1 1 d .
S2 S 1.3997(4) 0.7397(2) 0.02630(16) 0.0098(4) Uani 1 1 d .
O1 O 0.9845(11) 0.2456(7) 0.2986(5) 0.0125(12) Uani 1 1 d .
O2 O 0.8096(11) 0.0974(7) 0.4628(5) 0.0110(11) Uani 1 1 d .
O3 O 0.4702(10) 0.2124(7) 0.3005(4) 0.0087(11) Uani 1 1 d .
O4 O 0.3854(11) 0.2564(7) 0.5121(4) 0.0140(12) Uani 1 1 d .
O5 O 0.3387(11) -0.1855(7) 0.3249(5) 0.0124(12) Uani 1 1 d .
O6 O -0.2147(11) -0.1961(7) 0.3219(5) 0.0149(12) Uani 1 1 d .
O7 O 0.4548(11) -0.4514(7) 0.3269(5) 0.0141(12) Uani 1 1 d U
O8 O 0.9388(12) 0.5456(8) 0.1925(5) 0.0205(13) Uani 1 1 d .
O9 O 0.0642(12) 0.0126(8) 0.1640(5) 0.0176(13) Uani 1 1 d .
O10 O 1.4181(12) 0.5886(8) 0.0899(5) 0.0193(13) Uani 1 1 d .
O11 O 0.8807(11) 0.2747(9) 0.0240(5) 0.0217(14) Uani 1 1 d .
O12 O 1.4492(13) 0.2575(8) 0.0621(5) 0.0224(15) Uani 1 1 d .
O13 O 1.5018(13) 0.8913(8) 0.0988(5) 0.0216(14) Uani 1 1 d .

loop_
_atom_site_aniso_label
_atom_site_aniso_U_11
_atom_site_aniso_U_22
_atom_site_aniso_U_33
_atom_site_aniso_U_23
_atom_site_aniso_U_13
_atom_site_aniso_U_12
Ho1 0.01177(18) 0.00608(19) 0.01079(19) 0.00362(14) 0.00525(13) 0.00242(13)
Ho2 0.01029(18) 0.0082(2) 0.01041(18) 0.00391(14) 0.00503(13) 0.00276(13)
Te1 0.0117(3) 0.0093(3) 0.0151(3) 0.0031(2) 0.00378(19) 0.00250(19)
S1 0.0113(9) 0.0054(9) 0.0120(9) 0.0007(7) 0.0039(7) 0.0014(7)
S2 0.0142(9) 0.0074(9) 0.0097(9) 0.0027(7) 0.0052(7) 0.0040(7)
O1 0.014(3) 0.015(3) 0.016(3) 0.008(2) 0.012(2) 0.010(2)
O2 0.015(3) 0.007(3) 0.014(3) 0.002(2) 0.005(2) 0.004(2)
O3 0.007(2) 0.008(3) 0.012(3) 0.003(2) 0.002(2) 0.004(2)
O4 0.019(3) 0.014(3) 0.009(3) 0.001(2) 0.004(2) 0.003(2)
O5 0.016(3) 0.007(3) 0.015(3) 0.001(2) 0.002(2) 0.005(2)
O6 0.012(3) 0.013(3) 0.020(3) -0.001(2) 0.007(2) 0.001(2)
O7 0.017(3) 0.005(2) 0.018(3) 0.001(2) 0.001(2) -0.001(2)
O8 0.024(3) 0.011(3) 0.028(3) 0.003(3) 0.007(3) 0.008(3)
O9 0.022(3) 0.016(3) 0.014(3) 0.002(2) 0.003(2) 0.004(3)
O10 0.025(3) 0.010(3) 0.027(3) 0.011(3) 0.016(3) 0.004(2)
O11 0.011(3) 0.026(4) 0.028(4) 0.001(3) 0.001(2) 0.008(3)
O12 0.032(4) 0.017(3) 0.030(4) 0.011(3) 0.025(3) 0.012(3)
O13 0.031(4) 0.014(3) 0.016(3) -0.002(3) 0.001(3) 0.001(3)

loop_
_atom_type_symbol
_atom_type_description
_atom_type_scat_dispersion_real
_atom_type_scat_dispersion_imag
_atom_type_scat_source
Ho Ho -0.2175 4.6783 'International Tables Vol C Tables 4.2.6.8 and 6.1.1.4'
O O 0.0106 0.0060 'International Tables Vol C Tables 4.2.6.8 and 6.1.1.4'
S S 0.1246 0.1234 'International Tables Vol C Tables 4.2.6.8 and 6.1.1.4'
Te Te -0.5308 1.6751 'International Tables Vol C Tables 4.2.6.8 and 6.1.1.4'

loop_
_geom_angle_atom_site_label_1
_geom_angle_atom_site_label_2
_geom_angle_atom_site_label_3
_geom_angle
_geom_angle_site_symmetry_1
_geom_angle_site_symmetry_3
O2 Ho1 O6 82.7(2) 2_656 .
O2 Ho1 O1 136.24(19) 2_656 1_455
O6 Ho1 O1 100.9(2) . 1_455
O2 Ho1 O5 81.50(19) 2_656 .
O6 Ho1 O5 78.6(2) . .
O1 Ho1 O5 142.20(19) 1_455 .
O2 Ho1 O3 129.13(19) 2_656 .
O6 Ho1 O3 143.0(2) . .
O1 Ho1 O3 70.45(18) 1_455 .
O5 Ho1 O3 87.21(19) . .
O2 Ho1 O4 74.76(19) 2_656 .
O6 Ho1 O4 144.89(19) . .
O1 Ho1 O4 78.8(2) 1_455 .
O5 Ho1 O4 122.90(19) . .
O3 Ho1 O4 70.57(19) . .
O2 Ho1 O9 151.9(2) 2_656 .
O6 Ho1 O9 76.9(2) . .
O1 Ho1 O9 67.6(2) 1_455 .
O5 Ho1 O9 75.7(2) . .
O3 Ho1 O9 66.46(19) . .
O4 Ho1 O9 131.94(19) . .
O2 Ho1 O2 74.3(2) 2_656 1_455
O6 Ho1 O2 74.44(19) . 1_455
O1 Ho1 O2 65.06(18) 1_455 1_455
O5 Ho1 O2 145.68(19) . 1_455
O3 Ho1 O2 126.99(19) . 1_455
O4 Ho1 O2 73.78(18) . 1_455
O9 Ho1 O2 117.38(19) . 1_455
O2 Ho1 Te1 104.61(14) 2_656 1_455
O6 Ho1 Te1 92.44(15) . 1_455
O1 Ho1 Te1 32.24(13) 1_455 1_455
O5 Ho1 Te1 168.59(14) . 1_455
O3 Ho1 Te1 95.95(13) . 1_455
O4 Ho1 Te1 68.38(14) . 1_455
O9 Ho1 Te1 95.45(14) . 1_455
O2 Ho1 Te1 33.61(13) 1_455 1_455
O2 Ho1 Te1 102.03(14) 2_656 .
O6 Ho1 Te1 163.03(14) . .
O1 Ho1 Te1 87.11(14) 1_455 .
O5 Ho1 Te1 85.87(14) . .
O3 Ho1 Te1 27.40(13) . .
O4 Ho1 Te1 51.12(13) . .
O9 Ho1 Te1 92.69(14) . .
O2 Ho1 Te1 122.51(13) 1_455 .
Te1 Ho1 Te1 101.97(2) 1_455 .
O2 Ho1 Ho2 159.54(14) 2_656 1_455
O6 Ho1 Ho2 115.56(15) . 1_455
O1 Ho1 Ho2 35.73(12) 1_455 1_455
O5 Ho1 Ho2 110.09(14) . 1_455
O3 Ho1 Ho2 39.10(13) . 1_455
O4 Ho1 Ho2 84.78(13) . 1_455
O9 Ho1 Ho2 48.01(14) . 1_455
O2 Ho1 Ho2 100.61(13) 1_455 1_455
Te1 Ho1 Ho2 67.199(14) 1_455 1_455
Te1 Ho1 Ho2 63.427(12) . 1_455
O2 Ho1 Ho1 39.15(14) 2_656 2_556
O6 Ho1 Ho1 75.38(14) . 2_556
O1 Ho1 Ho1 98.97(13) 1_455 2_556
O5 Ho1 Ho1 116.94(14) . 2_556
O3 Ho1 Ho1 140.56(14) . 2_556
O4 Ho1 Ho1 70.10(13) . 2_556
O9 Ho1 Ho1 146.04(14) . 2_556
O2 Ho1 Ho1 35.20(13) 1_455 2_556
Te1 Ho1 Ho1 66.730(14) 1_455 2_556
Te1 Ho1 Ho1 118.496(18) . 2_556
Ho2 Ho1 Ho1 132.969(17) 1_455 2_556
O1 Ho2 O11 95.4(2) . .
O1 Ho2 O12 135.0(2) . .
O11 Ho2 O12 83.8(2) . .
O1 Ho2 O10 149.5(2) . .
O11 Ho2 O10 93.5(2) . .
O12 Ho2 O10 75.0(2) . .
O1 Ho2 O3 70.30(19) . 1_655
O11 Ho2 O3 134.6(2) . 1_655
O12 Ho2 O3 78.6(2) . 1_655
O10 Ho2 O3 121.1(2) . 1_655
O1 Ho2 O7 81.7(2) . 1_665
O11 Ho2 O7 151.0(2) . 1_665
O12 Ho2 O7 118.5(2) . 1_665
O10 Ho2 O7 76.5(2) . 1_665
O3 Ho2 O7 71.60(19) 1_655 1_665
O1 Ho2 O8 74.3(2) . .
O11 Ho2 O8 77.3(2) . .
O12 Ho2 O8 146.9(2) . .
O10 Ho2 O8 79.2(2) . .
O3 Ho2 O8 133.3(2) 1_655 .
O7 Ho2 O8 74.1(2) 1_665 .
O1 Ho2 O9 64.1(2) . 1_655
O11 Ho2 O9 73.1(2) . 1_655
O12 Ho2 O9 72.9(2) . 1_655
O10 Ho2 O9 146.2(2) . 1_655
O3 Ho2 O9 61.83(18) 1_655 1_655
O7 Ho2 O9 128.79(18) 1_665 1_655
O8 Ho2 O9 125.29(19) . 1_655
O1 Ho2 Ho1 36.73(14) . 1_655
O11 Ho2 Ho1 107.76(17) . 1_655
O12 Ho2 Ho1 100.83(15) . 1_655
O10 Ho2 Ho1 157.94(17) . 1_655
O3 Ho2 Ho1 37.94(12) 1_655 1_655
O7 Ho2 Ho1 87.09(13) 1_665 1_655
O8 Ho2 Ho1 110.70(15) . 1_655
O9 Ho2 Ho1 42.77(12) 1_655 1_655
O3 Te1 O1 94.5(3) . .
O3 Te1 O2 96.4(2) . .
O1 Te1 O2 88.2(2) . .
O3 Te1 Ho1 105.69(17) . 1_655
O1 Te1 Ho1 41.59(17) . 1_655
O2 Te1 Ho1 47.75(16) . 1_655
O3 Te1 Ho1 35.82(16) . .
O1 Te1 Ho1 115.85(19) . .
O2 Te1 Ho1 69.61(17) . .
Ho1 Te1 Ho1 101.97(2) 1_655 .
O6 S1 O5 110.9(4) 1_655 .
O6 S1 O7 109.9(3) 1_655 .
O5 S1 O7 109.2(3) . .
O6 S1 O4 109.5(3) 1_655 2_656
O5 S1 O4 108.8(3) . 2_656
O7 S1 O4 108.6(3) . 2_656
O13 S2 O12 110.6(4) . 2_865
O13 S2 O11 109.4(4) . 2_765
O12 S2 O11 109.7(4) 2_865 2_765
O13 S2 O10 110.7(4) . .
O12 S2 O10 108.1(4) 2_865 .
O11 S2 O10 108.2(4) 2_765 .
Te1 O1 Ho2 142.7(3) . .
Te1 O1 Ho1 106.2(2) . 1_655
Ho2 O1 Ho1 107.5(2) . 1_655
Te1 O2 Ho1 144.2(3) . 2_656
Te1 O2 Ho1 98.6(2) . 1_655
Ho1 O2 Ho1 105.7(2) 2_656 1_655
Te1 O3 Ho1 116.8(3) . .
Te1 O3 Ho2 128.6(3) . 1_455
Ho1 O3 Ho2 102.96(19) . 1_455
S1 O4 Ho1 134.5(3) 2_656 .
S1 O5 Ho1 143.5(3) . .
S1 O6 Ho1 137.6(4) 1_455 .
S1 O7 Ho2 143.8(3) . 1_445
Ho1 O9 Ho2 89.22(19) . 1_455
S2 O10 Ho2 149.7(4) . .
S2 O11 Ho2 148.4(4) 2_765 .
S2 O12 Ho2 157.0(4) 2_865 .

loop_
_geom_bond_atom_site_label_1
_geom_bond_atom_site_label_2
_geom_bond_distance
_geom_bond_site_symmetry_2
Ho1 O2 2.282(5) 2_656
Ho1 O6 2.306(6) .
Ho1 O1 2.308(6) 1_455
Ho1 O5 2.320(6) .
Ho1 O3 2.321(5) .
Ho1 O4 2.459(6) .
Ho1 O9 2.499(6) .
Ho1 O2 2.500(5) 1_455
Ho1 Te1 3.3385(7) 1_455
Ho1 Te1 3.5405(7) .
Ho1 Ho2 3.6790(6) 1_455
Ho1 Ho1 3.8123(8) 2_556
Ho2 O1 2.253(5) .
Ho2 O11 2.256(6) .
Ho2 O12 2.265(6) .
Ho2 O10 2.304(6) .
Ho2 O3 2.381(5) 1_655
Ho2 O7 2.396(6) 1_665
Ho2 O8 2.439(6) .
Ho2 O9 2.735(6) 1_655
Ho2 Ho1 3.6790(6) 1_655
Te1 O3 1.825(5) .
Te1 O1 1.854(5) .
Te1 O2 1.869(6) .
Te1 Ho1 3.3385(7) 1_655
S1 O6 1.462(6) 1_655
S1 O5 1.473(6) .
S1 O7 1.478(6) .
S1 O4 1.488(6) 2_656
S2 O13 1.447(6) .
S2 O12 1.475(6) 2_865
S2 O11 1.479(6) 2_765
S2 O10 1.486(6) .
O1 Ho1 2.308(6) 1_655
O2 Ho1 2.282(5) 2_656
O2 Ho1 2.500(5) 1_655
O3 Ho2 2.381(5) 1_455
O4 S1 1.488(6) 2_656
O6 S1 1.462(5) 1_455
O7 Ho2 2.396(6) 1_445
O9 Ho2 2.735(6) 1_455
O11 S2 1.479(6) 2_765
O12 S2 1.475(6) 2_865

loop_
_geom_torsion_atom_site_label_1
_geom_torsion_atom_site_label_2
_geom_torsion_atom_site_label_3
_geom_torsion_atom_site_label_4
_geom_torsion
_geom_torsion_site_symmetry_1
_geom_torsion_site_symmetry_4
O2 Ho1 Te1 O3 172.3(3) 2_656 .
O6 Ho1 Te1 O3 67.8(6) . .
O1 Ho1 Te1 O3 -50.9(3) 1_455 .
O5 Ho1 Te1 O3 91.9(3) . .
O4 Ho1 Te1 O3 -128.8(3) . .
O9 Ho1 Te1 O3 16.4(3) . .
O2 Ho1 Te1 O3 -108.7(3) 1_455 .
Te1 Ho1 Te1 O3 -79.7(3) 1_455 .
Ho2 Ho1 Te1 O3 -23.0(3) 1_455 .
Ho1 Ho1 Te1 O3 -149.6(3) 2_556 .
O2 Ho1 Te1 O1 113.7(2) 2_656 .
O6 Ho1 Te1 O1 9.2(6) . .
O1 Ho1 Te1 O1 -109.5(3) 1_455 .
O5 Ho1 Te1 O1 33.3(2) . .
O3 Ho1 Te1 O1 -58.6(3) . .
O4 Ho1 Te1 O1 172.6(3) . .
O9 Ho1 Te1 O1 -42.2(2) . .
O2 Ho1 Te1 O1 -167.3(2) 1_455 .
Te1 Ho1 Te1 O1 -138.31(19) 1_455 .
Ho2 Ho1 Te1 O1 -81.61(19) 1_455 .
Ho1 Ho1 Te1 O1 151.83(19) 2_556 .
O2 Ho1 Te1 O2 36.3(3) 2_656 .
O6 Ho1 Te1 O2 -68.2(5) . .
O1 Ho1 Te1 O2 173.1(2) 1_455 .
O5 Ho1 Te1 O2 -44.1(2) . .
O3 Ho1 Te1 O2 -136.0(3) . .
O4 Ho1 Te1 O2 95.2(2) . .
O9 Ho1 Te1 O2 -119.6(2) . .
O2 Ho1 Te1 O2 115.3(3) 1_455 .
Te1 Ho1 Te1 O2 144.29(18) 1_455 .
Ho2 Ho1 Te1 O2 -159.00(18) 1_455 .
Ho1 Ho1 Te1 O2 74.44(18) 2_556 .
O2 Ho1 Te1 Ho1 72.01(14) 2_656 1_655
O6 Ho1 Te1 Ho1 -32.5(5) . 1_655
O1 Ho1 Te1 Ho1 -151.22(14) 1_455 1_655
O5 Ho1 Te1 Ho1 -8.38(14) . 1_655
O3 Ho1 Te1 Ho1 -100.3(3) . 1_655
O4 Ho1 Te1 Ho1 130.89(17) . 1_655
O9 Ho1 Te1 Ho1 -83.85(14) . 1_655
O2 Ho1 Te1 Ho1 150.98(15) 1_455 1_655
Te1 Ho1 Te1 Ho1 180.0 1_455 1_655
Ho2 Ho1 Te1 Ho1 -123.293(17) 1_455 1_655
Ho1 Ho1 Te1 Ho1 110.149(18) 2_556 1_655
O3 Te1 O1 Ho2 97.4(5) . .
O2 Te1 O1 Ho2 -166.3(5) . .
Ho1 Te1 O1 Ho2 -154.0(7) 1_655 .
Ho1 Te1 O1 Ho2 127.5(4) . .
O3 Te1 O1 Ho1 -108.6(3) . 1_655
O2 Te1 O1 Ho1 -12.3(3) . 1_655
Ho1 Te1 O1 Ho1 -78.5(2) . 1_655
O11 Ho2 O1 Te1 -93.5(5) . .
O12 Ho2 O1 Te1 179.9(4) . .
O10 Ho2 O1 Te1 12.7(8) . .
O3 Ho2 O1 Te1 130.8(5) 1_655 .
O7 Ho2 O1 Te1 57.5(5) 1_665 .
O8 Ho2 O1 Te1 -18.2(5) . .
O9 Ho2 O1 Te1 -161.7(6) 1_655 .
Ho1 Ho2 O1 Te1 153.8(7) 1_655 .
O11 Ho2 O1 Ho1 112.7(3) . 1_655
O12 Ho2 O1 Ho1 26.2(4) . 1_655
O10 Ho2 O1 Ho1 -141.1(4) . 1_655
O3 Ho2 O1 Ho1 -22.9(2) 1_655 1_655
O7 Ho2 O1 Ho1 -96.3(3) 1_665 1_655
O8 Ho2 O1 Ho1 -172.0(3) . 1_655
O9 Ho2 O1 Ho1 44.5(2) 1_655 1_655
O3 Te1 O2 Ho1 -121.9(5) . 2_656
O1 Te1 O2 Ho1 143.7(5) . 2_656
Ho1 Te1 O2 Ho1 132.7(6) 1_655 2_656
Ho1 Te1 O2 Ho1 -97.8(5) . 2_656
O3 Te1 O2 Ho1 105.4(2) . 1_655
O1 Te1 O2 Ho1 11.0(2) . 1_655
Ho1 Te1 O2 Ho1 129.5(2) . 1_655
O1 Te1 O3 Ho1 129.6(3) . .
O2 Te1 O3 Ho1 40.9(3) . .
Ho1 Te1 O3 Ho1 88.8(2) 1_655 .
O1 Te1 O3 Ho2 -94.1(3) . 1_455
O2 Te1 O3 Ho2 177.3(3) . 1_455
Ho1 Te1 O3 Ho2 -134.9(3) 1_655 1_455
Ho1 Te1 O3 Ho2 136.3(5) . 1_455
O2 Ho1 O3 Te1 -9.7(4) 2_656 .
O6 Ho1 O3 Te1 -153.3(3) . .
O1 Ho1 O3 Te1 124.6(3) 1_455 .
O5 Ho1 O3 Te1 -86.4(3) . .
O4 Ho1 O3 Te1 40.0(3) . .
O9 Ho1 O3 Te1 -162.0(3) . .
O2 Ho1 O3 Te1 90.5(3) 1_455 .
Te1 Ho1 O3 Te1 104.6(3) 1_455 .
Ho2 Ho1 O3 Te1 146.4(4) 1_455 .
Ho1 Ho1 O3 Te1 44.5(4) 2_556 .
O2 Ho1 O3 Ho2 -156.1(2) 2_656 1_455
O6 Ho1 O3 Ho2 60.3(4) . 1_455
O1 Ho1 O3 Ho2 -21.7(2) 1_455 1_455
O5 Ho1 O3 Ho2 127.2(2) . 1_455
O4 Ho1 O3 Ho2 -106.3(2) . 1_455
O9 Ho1 O3 Ho2 51.6(2) . 1_455
O2 Ho1 O3 Ho2 -55.9(3) 1_455 1_455
Te1 Ho1 O3 Ho2 -41.76(18) 1_455 1_455
Te1 Ho1 O3 Ho2 -146.4(4) . 1_455
Ho1 Ho1 O3 Ho2 -101.9(2) 2_556 1_455
O2 Ho1 O4 S1 -8.1(4) 2_656 2_656
O6 Ho1 O4 S1 43.8(7) . 2_656
O1 Ho1 O4 S1 136.7(5) 1_455 2_656
O5 Ho1 O4 S1 -77.1(5) . 2_656
O3 Ho1 O4 S1 -150.2(5) . 2_656
O9 Ho1 O4 S1 -177.8(4) . 2_656
O2 Ho1 O4 S1 69.7(5) 1_455 2_656
Te1 Ho1 O4 S1 104.8(5) 1_455 2_656
Te1 Ho1 O4 S1 -127.9(5) . 2_656
Ho2 Ho1 O4 S1 172.3(5) 1_455 2_656
Ho1 Ho1 O4 S1 32.8(4) 2_556 2_656
O6 S1 O5 Ho1 -94.1(6) 1_655 .
O7 S1 O5 Ho1 144.7(5) . .
O4 S1 O5 Ho1 26.3(7) 2_656 .
O2 Ho1 O5 S1 -45.4(6) 2_656 .
O6 Ho1 O5 S1 -129.6(6) . .
O1 Ho1 O5 S1 137.3(5) 1_455 .
O3 Ho1 O5 S1 84.9(6) . .
O4 Ho1 O5 S1 20.2(7) . .
O9 Ho1 O5 S1 151.3(6) . .
O2 Ho1 O5 S1 -90.8(6) 1_455 .
Te1 Ho1 O5 S1 -168.7(2) 1_455 .
Te1 Ho1 O5 S1 57.4(6) . .
Ho2 Ho1 O5 S1 117.2(5) 1_455 .
Ho1 Ho1 O5 S1 -62.6(6) 2_556 .
O2 Ho1 O6 S1 52.9(5) 2_656 1_455
O1 Ho1 O6 S1 -82.9(6) 1_455 1_455
O5 Ho1 O6 S1 135.7(6) . 1_455
O3 Ho1 O6 S1 -154.8(4) . 1_455
O4 Ho1 O6 S1 3.0(8) . 1_455
O9 Ho1 O6 S1 -146.6(6) . 1_455
O2 Ho1 O6 S1 -22.8(5) 1_455 1_455
Te1 Ho1 O6 S1 -51.5(5) 1_455 1_455
Te1 Ho1 O6 S1 160.2(2) . 1_455
Ho2 Ho1 O6 S1 -117.4(5) 1_455 1_455
Ho1 Ho1 O6 S1 13.7(5) 2_556 1_455
O6 S1 O7 Ho2 -78.2(6) 1_655 1_445
O5 S1 O7 Ho2 43.7(7) . 1_445
O4 S1 O7 Ho2 162.1(5) 2_656 1_445
O2 Ho1 O9 Ho2 -171.9(3) 2_656 1_455
O6 Ho1 O9 Ho2 143.7(2) . 1_455
O1 Ho1 O9 Ho2 35.90(17) 1_455 1_455
O5 Ho1 O9 Ho2 -134.9(2) . 1_455
O3 Ho1 O9 Ho2 -41.68(17) . 1_455
O4 Ho1 O9 Ho2 -13.2(3) . 1_455
O2 Ho1 O9 Ho2 79.2(2) 1_455 1_455
Te1 Ho1 O9 Ho2 52.44(13) 1_455 1_455
Te1 Ho1 O9 Ho2 -49.85(13) . 1_455
Ho1 Ho1 O9 Ho2 107.8(2) 2_556 1_455
O13 S2 O10 Ho2 104.3(8) . .
O12 S2 O10 Ho2 -134.4(8) 2_865 .
O11 S2 O10 Ho2 -15.6(9) 2_765 .
O1 Ho2 O10 S2 -60.6(10) . .
O11 Ho2 O10 S2 46.1(8) . .
O12 Ho2 O10 S2 128.7(8) . .
O3 Ho2 O10 S2 -164.8(7) 1_655 .
O7 Ho2 O10 S2 -106.4(8) 1_665 .
O8 Ho2 O10 S2 -30.3(8) . .
O9 Ho2 O10 S2 110.4(8) 1_655 .
Ho1 Ho2 O10 S2 -149.6(5) 1_655 .
O1 Ho2 O11 S2 45.3(8) . 2_765
O12 Ho2 O11 S2 -179.9(8) . 2_765
O10 Ho2 O11 S2 -105.5(8) . 2_765
O3 Ho2 O11 S2 112.7(8) 1_655 2_765
O7 Ho2 O11 S2 -37.3(11) 1_665 2_765
O8 Ho2 O11 S2 -27.3(8) . 2_765
O9 Ho2 O11 S2 106.1(8) 1_655 2_765
Ho1 Ho2 O11 S2 80.7(8) 1_655 2_765
O1 Ho2 O12 S2 172.1(10) . 2_865
O11 Ho2 O12 S2 80.7(12) . 2_865
O10 Ho2 O12 S2 -14.6(11) . 2_865
O3 Ho2 O12 S2 -141.4(12) 1_655 2_865
O7 Ho2 O12 S2 -79.8(12) 1_665 2_865
O8 Ho2 O12 S2 25.4(14) . 2_865
O9 Ho2 O12 S2 154.8(12) 1_655 2_865
Ho1 Ho2 O12 S2 -172.4(11) 1_655 2_865
